data_7044663
loop_
_publ_author_name
'Xiao, Ying-Hui'
'Deng, Zhaopeng'
'Zhu, Zhi-Biao'
'Huo, Li-Hua'
'Gao, Shan'

_publ_section_title
;
 Rare Earth Metal-Organic Complexes Constructed from Hydroxyl and Carboxyl
 Modified Arenesulfonate: Syntheses, Structure Evolutions, Ultraviolet,
 Visible and Near-Infrared Luminescence
;
_journal_name_full 'Dalton Transactions'
_journal_paper_doi 10.1039/C7DT03254D
_journal_year 2017
_chemical_formula_moiety 'C7 H9 O9 S Tm, H2 O'
_chemical_formula_sum 'C7 H11 O10 S Tm'
_chemical_formula_weight 456.15
_chemical_name_systematic
; 
 ? 
;
_space_group_IT_number 14
_symmetry_cell_setting monoclinic
_symmetry_space_group_name_Hall '-P 2yn'
_symmetry_space_group_name_H-M 'P 1 21/n 1'
_atom_sites_solution_hydrogens geom
_atom_sites_solution_primary direct
_atom_sites_solution_secondary difmap
_audit_creation_method SHELXL-97
_audit_update_record
;
2017-05-13 deposited with the CCDC.
2017-11-06 downloaded from the CCDC.
;
_cell_angle_alpha 90.00
_cell_angle_beta 91.715(2)
_cell_angle_gamma 90.00
_cell_formula_units_Z 4
_cell_length_a 10.8795(3)
_cell_length_b 9.3023(2)
_cell_length_c 12.0554(3)
_cell_measurement_reflns_used 1985
_cell_measurement_temperature 295(2)
_cell_measurement_theta_max 27.56
_cell_measurement_theta_min 3.37
_cell_volume 1219.51(5)
_computing_structure_refinement 'SHELXL-97 (Sheldrick, 1997)'
_computing_structure_solution 'SHELXS-97 (Sheldrick, 1990)'
_diffrn_ambient_temperature 295(2)
_diffrn_detector_area_resol_mean 16.1954
_diffrn_measured_fraction_theta_full 0.991
_diffrn_measured_fraction_theta_max 0.991
_diffrn_measurement_device_type 'Xcalibur, Eos'
_diffrn_measurement_method '\w scans'
_diffrn_radiation_monochromator graphite
_diffrn_radiation_source 'Enhance (Mo) X-ray Source'
_diffrn_radiation_type MoK\a
_diffrn_radiation_wavelength 0.71073
_diffrn_reflns_av_R_equivalents 0.0313
_diffrn_reflns_av_sigmaI/netI 0.0610
_diffrn_reflns_limit_h_max 14
_diffrn_reflns_limit_h_min -11
_diffrn_reflns_limit_k_max 12
_diffrn_reflns_limit_k_min -4
_diffrn_reflns_limit_l_max 10
_diffrn_reflns_limit_l_min -15
_diffrn_reflns_number 4452
_diffrn_reflns_theta_full 27.56
_diffrn_reflns_theta_max 27.56
_diffrn_reflns_theta_min 3.37
_exptl_absorpt_coefficient_mu 7.493
_exptl_absorpt_correction_T_max 0.3995
_exptl_absorpt_correction_T_min 0.3021
_exptl_absorpt_correction_type multi-scan
_exptl_absorpt_process_details
; 
CrysAlis Pro (Agilent, 2013)
Empirical absorption correction using spherical harmonics,
 implemented in SCALE3 ABSPACK scaling algorithm. 
;
_exptl_crystal_colour 'yellow green'
_exptl_crystal_density_diffrn 2.484
_exptl_crystal_density_method 'not measured'
_exptl_crystal_description prism
_exptl_crystal_F_000 872
_exptl_crystal_size_max 0.21
_exptl_crystal_size_mid 0.17
_exptl_crystal_size_min 0.15
_refine_diff_density_max 0.839
_refine_diff_density_min -0.760
_refine_diff_density_rms 0.190
_refine_ls_extinction_method none
_refine_ls_goodness_of_fit_ref 1.004
_refine_ls_hydrogen_treatment mixed
_refine_ls_matrix_type full
_refine_ls_number_parameters 196
_refine_ls_number_reflns 2784
_refine_ls_number_restraints 12
_refine_ls_restrained_S_all 1.002
_refine_ls_R_factor_all 0.0447
_refine_ls_R_factor_gt 0.0332
_refine_ls_shift/su_max 0.000
_refine_ls_shift/su_mean 0.000
_refine_ls_structure_factor_coef Fsqd
_refine_ls_weighting_details 'calc w=1/[\s^2^(Fo^2^)+(0.0073P)^2^+0.0000P] where P=(Fo^2^+2Fc^2^)/3'
_refine_ls_weighting_scheme calc
_refine_ls_wR_factor_gt 0.0507
_refine_ls_wR_factor_ref 0.0547
_reflns_number_gt 2331
_reflns_number_total 2784
_reflns_threshold_expression >2sigma(I)
_cod_data_source_file c7dt03254d2.cif
_cod_data_source_block 4-Tm
_cod_original_cell_volume 1219.52(5)
_cod_original_sg_symbol_H-M 'P 21/n'
_cod_database_code 7044663

loop_
_symmetry_equiv_pos_as_xyz
'x, y, z'
'-x+1/2, y+1/2, -z+1/2'
'-x, -y, -z'
'x-1/2, -y-1/2, z-1/2'

loop_
_atom_site_label
_atom_site_type_symbol
_atom_site_fract_x
_atom_site_fract_y
_atom_site_fract_z
_atom_site_U_iso_or_equiv
_atom_site_adp_type
_atom_site_occupancy
_atom_site_symmetry_multiplicity
_atom_site_calc_flag
_atom_site_refinement_flags
Tm1 Tm 1.02781(2) 0.68331(2) 0.06202(2) 0.01295(7) Uani 1 1 d .
S1 S 0.74356(13) 0.75919(14) -0.07065(11) 0.0166(3) Uani 1 1 d .
O1W O 1.0897(4) 0.8296(4) -0.0812(4) 0.0274(10) Uani 1 1 d D
H1W1 H 1.037(3) 0.895(4) -0.096(5) 0.041 Uiso 1 1 d D
H1W2 H 1.1615(18) 0.864(5) -0.087(6) 0.041 Uiso 1 1 d D
O1 O 0.8627(4) 0.8059(4) -0.0237(3) 0.0270(10) Uani 1 1 d .
O2 O 0.7560(4) 0.6868(4) -0.1761(3) 0.0301(11) Uani 1 1 d .
O2W O 1.2389(4) 0.7340(4) 0.0998(3) 0.0270(10) Uani 1 1 d D
H2W1 H 1.261(5) 0.753(6) 0.1657(15) 0.040 Uiso 1 1 d D
H2W2 H 1.274(5) 0.789(5) 0.055(3) 0.040 Uiso 1 1 d D
O3 O 0.6555(4) 0.8769(4) -0.0774(3) 0.0213(9) Uani 1 1 d .
O3W O 1.0874(4) 0.5347(4) 0.2096(3) 0.0253(10) Uani 1 1 d D
H3W1 H 1.143(4) 0.475(5) 0.193(4) 0.038 Uiso 1 1 d D
H3W2 H 1.100(5) 0.567(5) 0.275(2) 0.038 Uiso 1 1 d D
O4 O 0.8831(3) 0.5084(4) 0.0275(3) 0.0143(8) Uani 1 1 d .
O4W O 0.6667(5) 0.1036(5) 0.0780(4) 0.0414(13) Uani 1 1 d D
H4W1 H 0.640(7) 0.129(6) 0.141(3) 0.062 Uiso 1 1 d D
H4W2 H 0.654(7) 0.015(2) 0.068(5) 0.062 Uiso 1 1 d D
O5 O 0.5977(4) 0.2300(4) 0.2822(3) 0.0216(9) Uani 1 1 d .
O6 O 0.4807(4) 0.4038(4) 0.3409(3) 0.0216(9) Uani 1 1 d .
C1 C 0.6894(5) 0.6359(5) 0.0259(5) 0.0160(12) Uani 1 1 d .
C2 C 0.7672(5) 0.5241(5) 0.0646(4) 0.0134(11) Uani 1 1 d .
C3 C 0.7217(5) 0.4353(5) 0.1465(4) 0.0140(12) Uani 1 1 d .
H3 H 0.7708 0.3614 0.1750 0.017 Uiso 1 1 calc R
C4 C 0.6056(5) 0.4541(5) 0.1865(5) 0.0152(12) Uani 1 1 d .
C5 C 0.5301(5) 0.5636(6) 0.1476(5) 0.0232(14) Uani 1 1 d .
H5 H 0.4521 0.5761 0.1756 0.028 Uiso 1 1 calc R
C6 C 0.5729(5) 0.6548(5) 0.0659(5) 0.0182(13) Uani 1 1 d .
H6 H 0.5230 0.7285 0.0382 0.022 Uiso 1 1 calc R
C7 C 0.5586(5) 0.3580(6) 0.2746(5) 0.0172(12) Uani 1 1 d .

loop_
_atom_site_aniso_label
_atom_site_aniso_U_11
_atom_site_aniso_U_22
_atom_site_aniso_U_33
_atom_site_aniso_U_23
_atom_site_aniso_U_13
_atom_site_aniso_U_12
Tm1 0.01359(13) 0.01230(12) 0.01301(12) -0.00120(11) 0.00117(9) 0.00084(11)
S1 0.0166(8) 0.0178(7) 0.0155(7) 0.0045(6) 0.0008(6) 0.0040(6)
O1W 0.023(2) 0.024(2) 0.036(3) 0.010(2) 0.007(2) 0.0026(19)
O1 0.018(2) 0.023(2) 0.041(3) 0.009(2) -0.005(2) -0.0042(19)
O2 0.048(3) 0.029(2) 0.014(2) 0.0060(19) 0.008(2) 0.016(2)
O2W 0.020(2) 0.041(3) 0.020(2) -0.006(2) 0.000(2) -0.005(2)
O3 0.023(2) 0.022(2) 0.018(2) 0.0077(18) -0.0024(18) 0.0073(18)
O3W 0.035(3) 0.027(2) 0.014(2) -0.0018(19) -0.003(2) 0.014(2)
O4 0.013(2) 0.0141(18) 0.016(2) -0.0011(16) 0.0043(16) 0.0012(16)
O4W 0.042(3) 0.031(3) 0.052(3) -0.012(2) 0.016(3) -0.011(2)
O5 0.030(3) 0.0125(18) 0.023(2) 0.0045(17) 0.0116(19) 0.0059(17)
O6 0.021(2) 0.022(2) 0.023(2) 0.0048(18) 0.0095(19) 0.0042(18)
C1 0.017(3) 0.015(3) 0.016(3) 0.003(2) 0.001(2) 0.002(2)
C2 0.013(3) 0.013(3) 0.014(3) -0.003(2) 0.000(2) 0.000(2)
C3 0.020(3) 0.010(2) 0.011(3) 0.002(2) -0.002(2) -0.005(2)
C4 0.015(3) 0.014(3) 0.017(3) 0.004(2) 0.003(2) 0.000(2)
C5 0.014(3) 0.025(3) 0.030(4) 0.008(3) 0.008(3) 0.005(3)
C6 0.016(3) 0.018(3) 0.021(3) 0.005(2) -0.001(2) 0.004(2)
C7 0.014(3) 0.022(3) 0.016(3) -0.003(2) -0.002(2) -0.006(2)

loop_
_atom_type_symbol
_atom_type_description
_atom_type_scat_dispersion_real
_atom_type_scat_dispersion_imag
_atom_type_scat_source
C C 0.0033 0.0016 'International Tables Vol C Tables 4.2.6.8 and 6.1.1.4'
H H 0.0000 0.0000 'International Tables Vol C Tables 4.2.6.8 and 6.1.1.4'
O O 0.0106 0.0060 'International Tables Vol C Tables 4.2.6.8 and 6.1.1.4'
S S 0.1246 0.1234 'International Tables Vol C Tables 4.2.6.8 and 6.1.1.4'
Tm Tm -0.3139 5.2483 'International Tables Vol C Tables 4.2.6.8 and 6.1.1.4'

loop_
_geom_angle_atom_site_label_1
_geom_angle_atom_site_label_2
_geom_angle_atom_site_label_3
_geom_angle
_geom_angle_site_symmetry_1
_geom_angle_site_symmetry_3
O4 Tm1 O4 70.34(14) . 3_765
O4 Tm1 O1W 119.67(14) . .
O4 Tm1 O1W 88.28(13) 3_765 .
O4 Tm1 O3W 83.77(14) . .
O4 Tm1 O3W 77.75(13) 3_765 .
O1W Tm1 O3W 146.96(16) . .
O4 Tm1 O1 75.64(13) . .
O4 Tm1 O1 119.78(14) 3_765 .
O1W Tm1 O1 67.71(14) . .
O3W Tm1 O1 144.90(15) . .
O4 Tm1 O6 131.94(13) . 2_655
O4 Tm1 O6 157.37(13) 3_765 2_655
O1W Tm1 O6 82.86(14) . 2_655
O3W Tm1 O6 98.68(13) . 2_655
O1 Tm1 O6 75.82(14) . 2_655
O4 Tm1 O2W 146.13(13) . .
O4 Tm1 O2W 79.98(14) 3_765 .
O1W Tm1 O2W 74.06(15) . .
O3W Tm1 O2W 74.10(16) . .
O1 Tm1 O2W 135.43(14) . .
O6 Tm1 O2W 77.57(14) 2_655 .
O4 Tm1 O5 82.34(12) . 2_655
O4 Tm1 O5 139.72(12) 3_765 2_655
O1W Tm1 O5 131.59(13) . 2_655
O3W Tm1 O5 70.18(14) . 2_655
O1 Tm1 O5 79.03(14) . 2_655
O6 Tm1 O5 54.75(12) 2_655 2_655
O2W Tm1 O5 112.60(14) . 2_655
O4 Tm1 C7 107.61(15) . 2_655
O4 Tm1 C7 161.81(14) 3_765 2_655
O1W Tm1 C7 107.53(15) . 2_655
O3W Tm1 C7 84.07(15) . 2_655
O1 Tm1 C7 75.71(15) . 2_655
O6 Tm1 C7 27.25(14) 2_655 2_655
O2W Tm1 C7 95.45(15) . 2_655
O5 Tm1 C7 27.50(13) 2_655 2_655
O4 Tm1 Tm1 35.33(8) . 3_765
O4 Tm1 Tm1 35.01(9) 3_765 3_765
O1W Tm1 Tm1 106.45(11) . 3_765
O3W Tm1 Tm1 78.67(10) . 3_765
O1 Tm1 Tm1 98.85(9) . 3_765
O6 Tm1 Tm1 166.89(9) 2_655 3_765
O2W Tm1 Tm1 113.52(10) . 3_765
O5 Tm1 Tm1 112.78(8) 2_655 3_765
C7 Tm1 Tm1 140.15(12) 2_655 3_765
O2 S1 O3 112.3(2) . .
O2 S1 O1 111.8(3) . .
O3 S1 O1 111.8(2) . .
O2 S1 C1 108.7(2) . .
O3 S1 C1 107.2(2) . .
O1 S1 C1 104.5(3) . .
Tm1 O1W H1W1 112(4) . .
Tm1 O1W H1W2 125(4) . .
H1W1 O1W H1W2 109.5(17) . .
S1 O1 Tm1 133.2(2) . .
Tm1 O2W H2W1 118(4) . .
Tm1 O2W H2W2 116(4) . .
H2W1 O2W H2W2 111.1(18) . .
Tm1 O3W H3W1 113(4) . .
Tm1 O3W H3W2 122(4) . .
H3W1 O3W H3W2 110.2(18) . .
C2 O4 Tm1 120.2(3) . .
C2 O4 Tm1 130.0(3) . 3_765
Tm1 O4 Tm1 109.66(14) . 3_765
H4W1 O4W H4W2 110.0(18) . .
C7 O5 Tm1 91.6(3) . 2_645
C7 O6 Tm1 93.3(3) . 2_645
C6 C1 C2 121.7(5) . .
C6 C1 S1 118.7(4) . .
C2 C1 S1 119.5(4) . .
O4 C2 C3 121.6(5) . .
O4 C2 C1 121.6(5) . .
C3 C2 C1 116.7(5) . .
C4 C3 C2 121.5(5) . .
C4 C3 H3 119.2 . .
C2 C3 H3 119.2 . .
C3 C4 C5 121.2(5) . .
C3 C4 C7 120.7(5) . .
C5 C4 C7 118.1(5) . .
C4 C5 C6 118.8(5) . .
C4 C5 H5 120.6 . .
C6 C5 H5 120.6 . .
C1 C6 C5 120.0(5) . .
C1 C6 H6 120.0 . .
C5 C6 H6 120.0 . .
O6 C7 O5 120.3(5) . .
O6 C7 C4 120.1(5) . .
O5 C7 C4 119.6(5) . .
O6 C7 Tm1 59.5(3) . 2_645
O5 C7 Tm1 60.9(3) . 2_645
C4 C7 Tm1 179.5(4) . 2_645

loop_
_geom_bond_atom_site_label_1
_geom_bond_atom_site_label_2
_geom_bond_distance
_geom_bond_site_symmetry_2
Tm1 O4 2.294(3) .
Tm1 O4 2.312(3) 3_765
Tm1 O1W 2.315(4) .
Tm1 O3W 2.330(4) .
Tm1 O1 2.342(4) .
Tm1 O6 2.365(3) 2_655
Tm1 O2W 2.375(4) .
Tm1 O5 2.395(4) 2_655
Tm1 C7 2.741(5) 2_655
Tm1 Tm1 3.7656(4) 3_765
S1 O2 1.448(4) .
S1 O3 1.455(4) .
S1 O1 1.465(4) .
S1 C1 1.749(5) .
O1W H1W1 0.85(5) .
O1W H1W2 0.85(5) .
O2W H2W1 0.85(5) .
O2W H2W2 0.85(5) .
O3W H3W1 0.85(5) .
O3W H3W2 0.85(5) .
O4 C2 1.358(6) .
O4 Tm1 2.312(3) 3_765
O4W H4W1 0.85(5) .
O4W H4W2 0.85(5) .
O5 C7 1.266(6) .
O5 Tm1 2.395(4) 2_645
O6 C7 1.257(6) .
O6 Tm1 2.365(3) 2_645
C1 C6 1.381(7) .
C1 C2 1.412(7) .
C2 C3 1.390(7) .
C3 C4 1.376(7) .
C3 H3 0.9300 .
C4 C5 1.382(7) .
C4 C7 1.491(7) .
C5 C6 1.390(7) .
C5 H5 0.9300 .
C6 H6 0.9300 .
C7 Tm1 2.741(5) 2_645

loop_
_geom_hbond_atom_site_label_D
_geom_hbond_atom_site_label_H
_geom_hbond_atom_site_label_A
_geom_hbond_distance_DH
_geom_hbond_distance_HA
_geom_hbond_distance_DA
_geom_hbond_angle_DHA
_geom_hbond_site_symmetry_A
O1W H1W1 O6 0.85(5) 2.10(3) 2.893(5) 154(5) 4_675
O1W H1W2 O4W 0.85(5) 1.892(16) 2.721(6) 165(5) 3_765
O2W H2W1 O2 0.85(5) 1.99(2) 2.801(6) 161(6) 4_676
O2W H2W2 O4W 0.85(5) 2.010(14) 2.840(6) 167(5) 3_765
O3W H3W1 O2 0.85(5) 1.880(17) 2.712(5) 167(6) 3_765
O3W H3W2 O3 0.85(5) 1.935(15) 2.776(5) 170(5) 4_676
O4W H4W1 O5 0.85(5) 2.016(15) 2.849(6) 167(5) .
O4W H4W2 O3 0.85(5) 2.17(4) 2.821(6) 134(5) 1_545

loop_
_geom_torsion_atom_site_label_1
_geom_torsion_atom_site_label_2
_geom_torsion_atom_site_label_3
_geom_torsion_atom_site_label_4
_geom_torsion
_geom_torsion_site_symmetry_1
_geom_torsion_site_symmetry_4
O2 S1 O1 Tm1 -74.2(4) . .
O3 S1 O1 Tm1 158.9(3) . .
C1 S1 O1 Tm1 43.3(4) . .
O4 Tm1 O1 S1 -2.7(3) . .
O4 Tm1 O1 S1 54.2(4) 3_765 .
O1W Tm1 O1 S1 128.4(4) . .
O3W Tm1 O1 S1 -58.7(5) . .
O6 Tm1 O1 S1 -143.6(4) 2_655 .
O2W Tm1 O1 S1 161.4(3) . .
O5 Tm1 O1 S1 -87.5(3) 2_655 .
C7 Tm1 O1 S1 -115.5(4) 2_655 .
Tm1 Tm1 O1 S1 24.2(3) 3_765 .
O4 Tm1 O4 C2 176.3(5) 3_765 .
O1W Tm1 O4 C2 -107.6(4) . .
O3W Tm1 O4 C2 97.1(4) . .
O1 Tm1 O4 C2 -54.2(4) . .
O6 Tm1 O4 C2 1.0(4) 2_655 .
O2W Tm1 O4 C2 146.0(4) . .
O5 Tm1 O4 C2 26.4(4) 2_655 .
C7 Tm1 O4 C2 15.4(4) 2_655 .
Tm1 Tm1 O4 C2 176.3(5) 3_765 .
O4 Tm1 O4 Tm1 0.0 3_765 3_765
O1W Tm1 O4 Tm1 76.09(19) . 3_765
O3W Tm1 O4 Tm1 -79.18(16) . 3_765
O1 Tm1 O4 Tm1 129.48(18) . 3_765
O6 Tm1 O4 Tm1 -175.27(14) 2_655 3_765
O2W Tm1 O4 Tm1 -30.3(3) . 3_765
O5 Tm1 O4 Tm1 -149.94(17) 2_655 3_765
C7 Tm1 O4 Tm1 -160.92(15) 2_655 3_765
O2 S1 C1 C6 -112.9(5) . .
O3 S1 C1 C6 8.8(5) . .
O1 S1 C1 C6 127.6(5) . .
O2 S1 C1 C2 70.1(5) . .
O3 S1 C1 C2 -168.3(4) . .
O1 S1 C1 C2 -49.5(5) . .
Tm1 O4 C2 C3 -112.9(4) . .
Tm1 O4 C2 C3 62.5(7) 3_765 .
Tm1 O4 C2 C1 63.9(6) . .
Tm1 O4 C2 C1 -120.6(5) 3_765 .
C6 C1 C2 O4 -178.0(5) . .
S1 C1 C2 O4 -1.0(7) . .
C6 C1 C2 C3 -1.0(8) . .
S1 C1 C2 C3 175.9(4) . .
O4 C2 C3 C4 178.0(5) . .
C1 C2 C3 C4 1.0(8) . .
C2 C3 C4 C5 -0.8(8) . .
C2 C3 C4 C7 -179.8(5) . .
C3 C4 C5 C6 0.6(9) . .
C7 C4 C5 C6 179.6(5) . .
C2 C1 C6 C5 0.9(9) . .
S1 C1 C6 C5 -176.1(4) . .
C4 C5 C6 C1 -0.6(9) . .
Tm1 O6 C7 O5 0.4(5) 2_645 .
Tm1 O6 C7 C4 -179.6(4) 2_645 .
Tm1 O5 C7 O6 -0.4(5) 2_645 .
Tm1 O5 C7 C4 179.6(4) 2_645 .
C3 C4 C7 O6 151.4(5) . .
C5 C4 C7 O6 -27.6(8) . .
C3 C4 C7 O5 -28.6(8) . .
C5 C4 C7 O5 152.4(5) . .
